data_2003704
loop_
_publ_author_name
'Smit, D. M. C.'
'Basson, S. S.'
'Roodt, A.'
'Steynberg, E. C.'

_publ_section_title
;Carbonyl-\k<i>C</i>-[tris(diphenylphosphinoyl)methanido-\k^2^<i>O</i>,<i>O</i>'][tris(<i>o</i>-tolyl)phosphine-\k<i>P</i>]rhodium(I),
 [Rh(C{P(O)Ph~2~}~3~)(CO){P(<i>o</i>-Tol)~3~}]
;
_journal_issue 7
_journal_name_full 'Acta Crystallographica Section C'
_journal_page_first 1278
_journal_page_last 1280
_journal_paper_doi 10.1107/S0108270195000515
_journal_volume 51
_journal_year 1995
_chemical_compound_source 'see text'
_chemical_formula_sum 'C59 H51 O4 P4 Rh'
_chemical_formula_weight 1050.78
_space_group_IT_number 2
_symmetry_cell_setting triclinic
_symmetry_space_group_name_Hall '-P 1'
_symmetry_space_group_name_H-M 'P -1'
_atom_type_scat_source IntTabC
_cell_angle_alpha 81.64(2)
_cell_angle_beta 105.19(2)
_cell_angle_gamma 94.05(2)
_cell_formula_units_Z 2
_cell_length_a 11.069(2)
_cell_length_b 14.426(3)
_cell_length_c 16.561(4)
_cell_measurement_reflns_used 25
_cell_measurement_temperature 293(2)
_cell_measurement_theta_max 40
_cell_measurement_theta_min 30
_cell_volume 2523.5(10)
_diffrn_measurement_device 'Syntex P-1'
_diffrn_measurement_method \q/2\q
_diffrn_radiation_type CuK\a
_diffrn_radiation_wavelength 1.5418
_diffrn_reflns_av_R_equivalents 0.0000
_diffrn_reflns_av_sigmaI/netI 0.0165
_diffrn_reflns_limit_h_max 12
_diffrn_reflns_limit_h_min 0
_diffrn_reflns_limit_k_max 15
_diffrn_reflns_limit_k_min -15
_diffrn_reflns_limit_l_max 17
_diffrn_reflns_limit_l_min -18
_diffrn_reflns_number 6574
_diffrn_reflns_theta_max 57.46
_diffrn_reflns_theta_min 2.79
_diffrn_standards_decay_% <1
_diffrn_standards_interval_count 100
_diffrn_standards_interval_time 60
_diffrn_standards_number 3
_exptl_absorpt_coefficient_mu 4.309
_exptl_absorpt_correction_T_max 0.7031
_exptl_absorpt_correction_T_min 0.3792
_exptl_absorpt_correction_type
;based on \DF (CSD; Akselrud, Grin, Zavalii, Pecharsky &
Fundamensky, 1989)
;
_exptl_crystal_colour yellow
_exptl_crystal_density_diffrn 1.383
_exptl_crystal_density_meas 1.372
_exptl_crystal_density_method 'flotation in aqueous NaI'
_exptl_crystal_description rectangular
_exptl_crystal_size_max 0.44
_exptl_crystal_size_mid 0.12
_exptl_crystal_size_min 0.10
_refine_diff_density_max 0.82
_refine_diff_density_min -0.98
_refine_ls_extinction_method none
_refine_ls_goodness_of_fit_all 1.044
_refine_ls_goodness_of_fit_obs 1.044
_refine_ls_hydrogen_treatment 'H atoms treated using a riding model'
_refine_ls_matrix_type full
_refine_ls_number_parameters 617
_refine_ls_number_reflns 6471
_refine_ls_number_restraints 0
_refine_ls_restrained_S_all 1.044
_refine_ls_restrained_S_obs 1.044
_refine_ls_R_factor_all 0.0359
_refine_ls_R_factor_obs 0.0359
_refine_ls_shift/esd_max 0.335
_refine_ls_structure_factor_coef Fsqd
_refine_ls_weighting_scheme
;calc w = 1/[\s^2^(F~o~^2^)+(0.0700P)^2^+1.2000P] where P =
(F~o~^2^+2F~c~^2^)/3
;
_refine_ls_wR_factor_all 0.0973
_refine_ls_wR_factor_obs 0.0973
_reflns_number_observed 6471
_reflns_number_total 6574
_reflns_observed_criterion I>2\s(I)
_cod_data_source_file mu1160.cif
_cod_data_source_block mu1160a
_cod_original_cell_volume 2523.5(9)
_cod_database_code 2003704

loop_
_symmetry_equiv_pos_as_xyz
x,y,z
-x,-y,-z

loop_
_atom_site_aniso_label
_atom_site_aniso_U_11
_atom_site_aniso_U_12
_atom_site_aniso_U_13
_atom_site_aniso_U_22
_atom_site_aniso_U_23
_atom_site_aniso_U_33
Rh 0.0384(2) 0.00282(10) 0.00791(10) 0.0447(2) -0.00194(10) 0.0380(2)
P1 0.0386(4) 0.0049(3) 0.0111(3) 0.0512(5) 0.0001(3) 0.0429(4)
P2 0.0412(4) -0.0006(3) 0.0089(3) 0.0487(5) -0.0030(3) 0.0384(4)
P3 0.0390(4) 0.0002(4) 0.0080(4) 0.0592(5) 0.0045(4) 0.0448(5)
P4 0.0380(4) 0.0042(3) 0.0091(3) 0.0434(4) -0.0037(3) 0.0429(4)
O1 0.0419(12) 0.0066(10) 0.0057(10) 0.0583(13) -0.0106(10) 0.0500(13)
O2 0.0491(12) -0.0014(9) 0.0067(9) 0.0478(12) -0.0023(9) 0.0379(11)
O3 0.0399(13) -0.0005(11) 0.0099(11) 0.082(2) 0.0065(13) 0.066(2)
C01 0.044(2) 0.005(2) 0.0091(15) 0.052(2) 0.0004(15) 0.049(2)
O01 0.076(2) 0.029(2) 0.027(2) 0.074(2) 0.0047(15) 0.090(2)
C1 0.044(2) 0.0020(14) 0.0140(14) 0.055(2) 0.0000(14) 0.038(2)
C2 0.052(2) 0.012(2) 0.017(2) 0.062(2) 0.001(2) 0.046(2)
C3 0.065(2) 0.010(2) 0.016(2) 0.065(2) -0.008(2) 0.073(3)
C4 0.113(4) 0.019(3) 0.024(3) 0.060(3) -0.014(2) 0.099(4)
C5 0.118(4) 0.053(3) 0.030(3) 0.086(3) -0.001(3) 0.088(3)
C6 0.071(3) 0.040(3) 0.020(2) 0.104(4) 0.002(3) 0.079(3)
C7 0.056(2) 0.017(2) 0.020(2) 0.075(3) 0.003(2) 0.071(2)
C8 0.048(2) 0.0091(15) 0.021(2) 0.052(2) 0.0029(15) 0.053(2)
C9 0.064(2) 0.019(2) 0.023(2) 0.066(2) 0.007(2) 0.056(2)
C10 0.097(3) 0.023(2) 0.045(3) 0.064(2) 0.014(2) 0.075(3)
C11 0.103(4) 0.009(2) 0.071(3) 0.058(2) 0.011(2) 0.104(4)
C12 0.070(3) -0.014(2) 0.047(3) 0.071(3) -0.019(3) 0.114(4)
C13 0.055(2) -0.005(2) 0.027(2) 0.071(2) -0.008(2) 0.072(2)
C14 0.048(2) 0.0066(15) 0.0099(14) 0.054(2) 0.0011(14) 0.037(2)
C15 0.060(2) 0.000(2) 0.024(2) 0.068(2) -0.011(2) 0.064(2)
C16 0.079(3) 0.011(2) 0.039(2) 0.082(3) -0.011(2) 0.080(3)
C17 0.057(2) 0.007(2) 0.030(2) 0.097(3) 0.007(2) 0.074(3)
C18 0.054(2) -0.013(2) 0.018(2) 0.087(3) -0.002(2) 0.060(2)
C19 0.057(2) -0.008(2) 0.015(2) 0.063(2) -0.006(2) 0.050(2)
C20 0.048(2) -0.0060(15) 0.0129(15) 0.056(2) -0.0059(15) 0.043(2)
C21 0.057(2) -0.012(2) 0.006(2) 0.065(2) 0.007(2) 0.066(2)
C22 0.058(2) -0.024(2) -0.002(2) 0.086(3) 0.008(3) 0.094(3)
C23 0.077(3) -0.027(2) 0.021(2) 0.068(3) -0.011(2) 0.088(3)
C24 0.082(3) -0.004(2) 0.019(2) 0.055(2) -0.008(2) 0.082(3)
C25 0.062(2) 0.000(2) 0.010(2) 0.060(2) -0.010(2) 0.064(2)
C26 0.048(2) 0.005(2) 0.0117(15) 0.060(2) 0.007(2) 0.044(2)
C27 0.052(2) 0.009(2) 0.008(2) 0.063(2) 0.007(2) 0.061(2)
C28 0.064(2) -0.007(2) 0.003(2) 0.063(2) 0.010(2) 0.079(3)
C29 0.079(3) 0.003(2) 0.016(2) 0.056(2) 0.013(2) 0.092(3)
C30 0.071(3) 0.017(2) 0.011(2) 0.072(3) 0.026(2) 0.093(3)
C31 0.050(2) 0.005(2) 0.009(2) 0.069(3) 0.015(2) 0.076(3)
C32 0.047(2) -0.001(2) 0.0052(14) 0.059(2) 0.0033(15) 0.040(2)
C33 0.063(2) -0.011(2) 0.006(2) 0.082(3) -0.005(2) 0.054(2)
C34 0.093(3) -0.006(2) -0.003(2) 0.085(3) -0.015(2) 0.055(2)
C35 0.095(3) 0.014(2) 0.015(2) 0.084(3) -0.011(2) 0.050(2)
C36 0.068(3) 0.003(2) 0.023(2) 0.097(3) -0.007(2) 0.057(2)
C37 0.055(2) -0.005(2) 0.012(2) 0.078(3) -0.005(2) 0.049(2)
C38 0.039(2) 0.0070(13) 0.0052(14) 0.045(2) -0.0105(14) 0.047(2)
C39 0.044(2) 0.0006(13) 0.0112(15) 0.041(2) -0.0105(14) 0.055(2)
C40 0.041(2) 0.003(2) 0.012(2) 0.058(2) -0.013(2) 0.076(3)
C41 0.044(2) 0.010(2) -0.003(2) 0.072(2) -0.007(2) 0.071(3)
C42 0.060(2) 0.010(2) -0.003(2) 0.079(3) -0.009(2) 0.051(2)
C43 0.052(2) 0.009(2) 0.008(2) 0.066(2) -0.010(2) 0.046(2)
C44 0.039(2) 0.0057(13) 0.0080(14) 0.048(2) -0.0038(14) 0.046(2)
C45 0.051(2) 0.013(2) 0.030(2) 0.055(2) 0.003(2) 0.080(3)
C46 0.070(3) 0.023(2) 0.049(3) 0.063(2) 0.000(2) 0.110(3)
C47 0.066(3) 0.025(2) 0.042(2) 0.081(3) 0.008(2) 0.083(3)
C48 0.056(2) 0.005(2) 0.021(2) 0.067(2) 0.005(2) 0.061(2)
C49 0.049(2) 0.0050(15) 0.0122(15) 0.054(2) -0.0017(14) 0.043(2)
C50 0.039(2) 0.0058(14) 0.020(2) 0.043(2) -0.002(2) 0.068(2)
C51 0.039(2) 0.0024(15) 0.022(2) 0.049(2) -0.016(2) 0.087(3)
C52 0.053(2) -0.002(2) 0.034(2) 0.052(2) -0.015(2) 0.121(4)
C53 0.072(3) 0.005(2) 0.051(3) 0.052(2) 0.010(3) 0.123(4)
C54 0.074(3) 0.010(2) 0.031(2) 0.064(2) 0.015(2) 0.082(3)
C55 0.054(2) 0.004(2) 0.015(2) 0.055(2) 0.006(2) 0.064(2)
C56 0.056(2) 0.006(2) 0.023(2) 0.065(2) -0.005(2) 0.063(2)
C57 0.086(3) 0.004(2) 0.032(2) 0.051(2) -0.002(2) 0.062(2)
C58 0.065(3) -0.009(2) 0.016(2) 0.075(3) -0.037(2) 0.097(3)

loop_
_atom_site_label
_atom_site_occupancy
_atom_site_fract_x
_atom_site_fract_y
_atom_site_fract_z
_atom_site_U_iso_or_equiv
_atom_site_thermal_displace_type
_atom_site_calc_flag
_atom_site_refinement_flags
_atom_site_type_symbol
Rh 1 0.57963(2) 0.68356(2) 0.35755(1) 0.04101(11) Uani d . Rh
P1 1 0.30729(7) 0.75807(6) 0.26057(5) 0.0446(2) Uani d . P
P2 1 0.40306(7) 0.62349(6) 0.18377(5) 0.0434(2) Uani d . P
P3 1 0.22506(8) 0.77651(6) 0.06800(5) 0.0494(2) Uani d . P
P4 1 0.68375(7) 0.77468(5) 0.45275(5) 0.0417(2) Uani d . P
O1 1 0.4321(2) 0.7751(2) 0.32352(14) 0.0506(5) Uani d . O
O2 1 0.4576(2) 0.59794(14) 0.27820(13) 0.0463(5) Uani d . O
O3 1 0.0876(2) 0.7575(2) 0.0535(2) 0.0649(7) Uani d . O
C01 1 0.7069(3) 0.6076(2) 0.3755(2) 0.0497(8) Uani d . C
O01 1 0.7851(3) 0.5567(2) 0.3811(2) 0.0792(8) Uani d . O
C1 1 0.3199(3) 0.7258(2) 0.1650(2) 0.0459(7) Uani d . C
C2 1 0.2234(3) 0.8656(2) 0.2440(2) 0.0526(8) Uani d . C
C3 1 0.2919(4) 0.9477(3) 0.2625(3) 0.0675(10) Uani d . C
H3 1 0.3788(4) 0.9468(3) 0.2813(3) 0.084(2) Uiso calc R H
C4 1 0.2316(5) 1.0305(3) 0.2532(3) 0.0899(14) Uani d . C
H4 1 0.2779(5) 1.0857(3) 0.2641(3) 0.084(2) Uiso calc R H
C5 1 0.1028(6) 1.0315(4) 0.2275(3) 0.095(2) Uani d . C
H5 1 0.0620(6) 1.0871(4) 0.2222(3) 0.084(2) Uiso calc R H
C6 1 0.0350(5) 0.9511(4) 0.2099(3) 0.0844(13) Uani d . C
H6 1 -0.0519(5) 0.9525(4) 0.1920(3) 0.084(2) Uiso calc R H
C7 1 0.0931(4) 0.8679(3) 0.2181(3) 0.0673(10) Uani d . C
H7 1 0.0458(4) 0.8133(3) 0.2065(3) 0.084(2) Uiso calc R H
C8 1 0.2175(3) 0.6701(2) 0.3114(2) 0.0501(8) Uani d . C
C9 1 0.2560(4) 0.6466(3) 0.3980(2) 0.0613(9) Uani d . C
H9 1 0.3262(4) 0.6770(3) 0.4290(2) 0.084(2) Uiso calc R H
C10 1 0.1913(5) 0.5790(3) 0.4384(3) 0.0752(12) Uani d . C
H10 1 0.2185(5) 0.5631(3) 0.4966(3) 0.084(2) Uiso calc R H
C11 1 0.0878(5) 0.5349(3) 0.3943(3) 0.0820(14) Uani d . C
H11 1 0.0447(5) 0.4890(3) 0.4224(3) 0.084(2) Uiso calc R H
C12 1 0.0463(4) 0.5581(3) 0.3079(3) 0.0807(13) Uani d . C
H12 1 -0.0253(4) 0.5284(3) 0.2779(3) 0.084(2) Uiso calc R H
C13 1 0.1120(3) 0.6259(3) 0.2658(3) 0.0644(10) Uani d . C
H13 1 0.0852(3) 0.6413(3) 0.2076(3) 0.084(2) Uiso calc R H
C14 1 0.5342(3) 0.6366(2) 0.1361(2) 0.0470(7) Uani d . C
C15 1 0.5627(4) 0.5736(3) 0.0891(2) 0.0625(9) Uani d . C
H15 1 0.5072(4) 0.5238(3) 0.0741(2) 0.084(2) Uiso calc R H
C16 1 0.6737(4) 0.5842(3) 0.0641(3) 0.0763(12) Uani d . C
H16 1 0.6908(4) 0.5425(3) 0.0310(3) 0.084(2) Uiso calc R H
C17 1 0.7584(4) 0.6555(3) 0.0877(3) 0.0751(12) Uani d . C
H17 1 0.8337(4) 0.6611(3) 0.0720(3) 0.084(2) Uiso calc R H
C18 1 0.7315(4) 0.7190(3) 0.1347(2) 0.0680(10) Uani d . C
H18 1 0.7885(4) 0.7676(3) 0.1509(2) 0.084(2) Uiso calc R H
C19 1 0.6199(3) 0.7101(3) 0.1575(2) 0.0570(9) Uani d . C
H19 1 0.6013(3) 0.7541(3) 0.1879(2) 0.084(2) Uiso calc R H
C20 1 0.3109(3) 0.5194(2) 0.1519(2) 0.0491(8) Uani d . C
C21 1 0.1895(4) 0.5215(3) 0.1042(2) 0.0668(10) Uani d . C
H21 1 0.1519(4) 0.5786(3) 0.0823(2) 0.084(2) Uiso calc R H
C22 1 0.1224(4) 0.4379(3) 0.0885(3) 0.0869(14) Uani d . C
H22 1 0.0401(4) 0.4397(3) 0.0558(3) 0.084(2) Uiso calc R H
C23 1 0.1754(4) 0.3534(3) 0.1201(3) 0.0792(12) Uani d . C
H23 1 0.1298(4) 0.2981(3) 0.1087(3) 0.084(2) Uiso calc R H
C24 1 0.2965(4) 0.3507(3) 0.1690(3) 0.0738(11) Uani d . C
H24 1 0.3330(4) 0.2934(3) 0.1917(3) 0.084(2) Uiso calc R H
C25 1 0.3638(4) 0.4334(3) 0.1843(2) 0.0628(9) Uani d . C
H25 1 0.4462(4) 0.4312(3) 0.2170(2) 0.084(2) Uiso calc R H
C26 1 0.2617(3) 0.9016(2) 0.0568(2) 0.0516(8) Uani d . C
C27 1 0.3805(3) 0.9391(3) 0.0862(2) 0.0611(9) Uani d . C
H27 1 0.4453(3) 0.8994(3) 0.1143(2) 0.084(2) Uiso calc R H
C28 1 0.4051(4) 1.0342(3) 0.0749(3) 0.0739(12) Uani d . C
H28 1 0.4860(4) 1.0581(3) 0.0948(3) 0.084(2) Uiso calc R H
C29 1 0.3103(4) 1.0939(3) 0.0344(3) 0.0792(12) Uani d . C
H29 1 0.3264(4) 1.1583(3) 0.0277(3) 0.084(2) Uiso calc R H
C30 1 0.1919(4) 1.0580(3) 0.0039(3) 0.0839(13) Uani d . C
H30 1 0.1275(4) 1.0981(3) -0.0241(3) 0.084(2) Uiso calc R H
C31 1 0.1679(4) 0.9625(3) 0.0146(3) 0.0690(11) Uani d . C
H31 1 0.0873(4) 0.9387(3) -0.0068(3) 0.084(2) Uiso calc R H
C32 1 0.2765(3) 0.7373(2) -0.0168(2) 0.0513(8) Uani d . C
C33 1 0.1928(4) 0.6829(3) -0.0702(2) 0.0693(10) Uani d . C
H33 1 0.1145(4) 0.6665(3) -0.0606(2) 0.084(2) Uiso calc R H
C34 1 0.2235(5) 0.6528(3) -0.1374(3) 0.0817(13) Uani d . C
H34 1 0.1665(5) 0.6160(3) -0.1724(3) 0.084(2) Uiso calc R H
C35 1 0.3376(5) 0.6771(3) -0.1524(3) 0.0766(12) Uani d . C
H35 1 0.3586(5) 0.6562(3) -0.1973(3) 0.084(2) Uiso calc R H
C36 1 0.4214(4) 0.7319(3) -0.1018(3) 0.0735(11) Uani d . C
H36 1 0.4986(4) 0.7490(3) -0.1129(3) 0.084(2) Uiso calc R H
C37 1 0.3911(3) 0.7617(3) -0.0340(2) 0.0619(9) Uani d . C
H37 1 0.4485(3) 0.7987(3) 0.0004(2) 0.084(2) Uiso calc R H
C38 1 0.8387(3) 0.7437(2) 0.5212(2) 0.0441(7) Uani d . C
C39 1 0.9432(3) 0.7443(2) 0.4877(2) 0.0465(7) Uani d . C
C40 1 1.0583(3) 0.7220(2) 0.5442(2) 0.0583(9) Uani d . C
H40 1 1.1284(3) 0.7215(2) 0.5232(2) 0.084(2) Uiso calc R H
C41 1 1.0719(3) 0.7007(3) 0.6292(3) 0.0659(10) Uani d . C
H41 1 1.1501(3) 0.6860(3) 0.6648(3) 0.084(2) Uiso calc R H
C42 1 0.9707(4) 0.7011(3) 0.6618(2) 0.0661(10) Uani d . C
H42 1 0.9799(4) 0.6871(3) 0.7197(2) 0.084(2) Uiso calc R H
C43 1 0.8544(3) 0.7226(2) 0.6084(2) 0.0552(8) Uani d . C
H43 1 0.7857(3) 0.7231(2) 0.6308(2) 0.084(2) Uiso calc R H
C44 1 0.5842(3) 0.7792(2) 0.5247(2) 0.0453(7) Uani d . C
C45 1 0.5398(3) 0.8649(3) 0.5317(2) 0.0601(9) Uani d . C
H45 1 0.5644(3) 0.9194(3) 0.5017(2) 0.084(2) Uiso calc R H
C46 1 0.4603(4) 0.8705(3) 0.5823(3) 0.0764(12) Uani d . C
H46 1 0.4329(4) 0.9285(3) 0.5870(3) 0.084(2) Uiso calc R H
C47 1 0.4216(4) 0.7908(3) 0.6254(3) 0.0730(11) Uani d . C
H47 1 0.3683(4) 0.7945(3) 0.6599(3) 0.084(2) Uiso calc R H
C48 1 0.4615(3) 0.7059(3) 0.6178(2) 0.0613(9) Uani d . C
H48 1 0.4330(3) 0.6521(3) 0.6466(2) 0.084(2) Uiso calc R H
C49 1 0.5435(3) 0.6968(2) 0.5686(2) 0.0487(8) Uani d . C
C50 1 0.7141(3) 0.8953(2) 0.4052(2) 0.0492(8) Uani d . C
C51 1 0.7871(3) 0.9648(2) 0.4486(3) 0.0568(9) Uani d . C
C52 1 0.8204(4) 1.0454(3) 0.4002(3) 0.0734(12) Uani d . C
H52 1 0.8703(4) 1.0918(3) 0.4277(3) 0.084(2) Uiso calc R H
C53 1 0.7825(4) 1.0583(3) 0.3143(4) 0.0797(13) Uani d . C
H53 1 0.8087(4) 1.1122(3) 0.2843(4) 0.084(2) Uiso calc R H
C54 1 0.7060(4) 0.9927(3) 0.2717(3) 0.0733(11) Uani d . C
H54 1 0.6772(4) 1.0024(3) 0.2132(3) 0.084(2) Uiso calc R H
C55 1 0.6726(3) 0.9117(3) 0.3179(2) 0.0590(9) Uani d . C
H55 1 0.6207(3) 0.8668(3) 0.2895(2) 0.084(2) Uiso calc R H
C56 1 0.9394(3) 0.7715(3) 0.3957(2) 0.0598(9) Uani d . C
H56A 1 0.9508(24) 0.8382(3) 0.3844(4) 0.084(2) Uiso calc R H
H56B 1 0.8598(9) 0.7521(16) 0.3617(2) 0.084(2) Uiso calc R H
H56C 1 1.0051(15) 0.7413(14) 0.3825(4) 0.084(2) Uiso calc R H
C57 1 0.5803(4) 0.5997(2) 0.5647(2) 0.0643(10) Uani d . C
H57A 1 0.6697(4) 0.5984(5) 0.5751(16) 0.084(2) Uiso calc R H
H57B 1 0.5416(20) 0.5822(7) 0.5098(6) 0.084(2) Uiso calc R H
H57C 1 0.5531(22) 0.5565(4) 0.6068(11) 0.084(2) Uiso calc R H
C58 1 0.8314(4) 0.9598(3) 0.5425(3) 0.0778(12) Uani d . C
H58A 1 0.8185(22) 1.0186(7) 0.5591(3) 0.084(2) Uiso calc R H
H58B 1 0.9190(7) 0.9468(17) 0.5602(3) 0.084(2) Uiso calc R H
H58C 1 0.7853(17) 0.9108(12) 0.5684(3) 0.084(2) Uiso calc R H

loop_
_geom_angle_atom_site_label_1
_geom_angle_atom_site_label_2
_geom_angle_atom_site_label_3
_geom_angle
_geom_angle_publ_flag
C01 Rh O1 174.02(12) yes
C01 Rh O2 92.70(12) yes
O1 Rh O2 84.92(8) yes
C01 Rh P4 93.69(11) yes
O1 Rh P4 89.38(7) yes
O2 Rh P4 170.38(6) yes
O1 P1 C1 114.76(14) yes
O1 P1 C8 108.27(15) ?
C1 P1 C8 110.5(2) ?
O1 P1 C2 105.58(15) ?
C1 P1 C2 111.7(2) ?
C8 P1 C2 105.6(2) ?
O2 P2 C1 109.71(14) yes
O2 P2 C14 106.52(13) ?
C1 P2 C14 112.37(15) ?
O2 P2 C20 103.86(14) ?
C1 P2 C20 115.4(2) ?
C14 P2 C20 108.3(2) ?
O3 P3 C1 116.56(15) yes
O3 P3 C32 108.8(2) ?
C1 P3 C32 108.4(2) ?
O3 P3 C26 111.0(2) ?
C1 P3 C26 107.9(2) ?
C32 P3 C26 103.3(2) ?
C38 P4 C44 105.28(14) ?
C38 P4 C50 101.94(15) ?
C44 P4 C50 108.91(14) ?
C38 P4 Rh 121.11(10) ?
C44 P4 Rh 106.05(11) ?
C50 P4 Rh 112.95(12) ?
P1 O1 Rh 124.27(13) yes
P2 O2 Rh 125.43(12) yes
O01 C01 Rh 174.8(3) yes
P2 C1 P1 110.2(2) yes
P2 C1 P3 127.1(2) yes
P1 C1 P3 120.7(2) yes
C3 C2 C7 119.0(3) ?
C3 C2 P1 118.3(3) ?
C7 C2 P1 122.6(3) ?
C4 C3 C2 120.2(4) ?
C5 C4 C3 119.9(5) ?
C6 C5 C4 120.1(4) ?
C7 C6 C5 120.9(4) ?
C6 C7 C2 119.7(4) ?
C9 C8 C13 119.7(3) ?
C9 C8 P1 118.7(3) ?
C13 C8 P1 121.6(3) ?
C10 C9 C8 120.3(4) ?
C11 C10 C9 120.6(4) ?
C10 C11 C12 120.3(4) ?
C11 C12 C13 119.8(4) ?
C8 C13 C12 119.4(4) ?
C15 C14 C19 118.1(3) ?
C15 C14 P2 124.9(3) ?
C19 C14 P2 116.5(3) ?
C14 C15 C16 120.3(4) ?
C17 C16 C15 120.7(4) ?
C16 C17 C18 119.6(4) ?
C19 C18 C17 119.7(4) ?
C18 C19 C14 121.4(4) ?
C21 C20 C25 118.8(3) ?
C21 C20 P2 123.6(3) ?
C25 C20 P2 117.4(3) ?
C20 C21 C22 119.8(4) ?
C23 C22 C21 121.1(4) ?
C22 C23 C24 119.5(4) ?
C23 C24 C25 119.7(4) ?
C24 C25 C20 121.1(4) ?
C27 C26 C31 117.9(3) ?
C27 C26 P3 123.0(3) ?
C31 C26 P3 119.1(3) ?
C26 C27 C28 121.3(3) ?
C27 C28 C29 120.1(4) ?
C30 C29 C28 119.6(4) ?
C29 C30 C31 120.1(4) ?
C26 C31 C30 121.0(4) ?
C37 C32 C33 117.8(3) ?
C37 C32 P3 124.3(3) ?
C33 C32 P3 117.8(3) ?
C34 C33 C32 121.2(4) ?
C35 C34 C33 119.8(4) ?
C34 C35 C36 120.5(4) ?
C35 C36 C37 119.9(4) ?
C32 C37 C36 120.9(4) ?
C43 C38 C39 119.3(3) ?
C43 C38 P4 119.6(2) ?
C39 C38 P4 121.0(2) ?
C40 C39 C38 117.5(3) ?
C40 C39 C56 118.3(3) ?
C38 C39 C56 124.1(3) ?
C41 C40 C39 122.5(3) ?
C42 C41 C40 120.1(3) ?
C41 C42 C43 119.7(4) ?
C42 C43 C38 121.0(3) ?
C45 C44 C49 118.9(3) ?
C45 C44 P4 119.6(2) ?
C49 C44 P4 121.3(2) ?
C46 C45 C44 121.2(3) ?
C47 C46 C45 120.0(4) ?
C46 C47 C48 119.7(4) ?
C47 C48 C49 122.4(3) ?
C48 C49 C44 117.7(3) ?
C48 C49 C57 117.6(3) ?
C44 C49 C57 124.7(3) ?
C55 C50 C51 119.2(3) ?
C55 C50 P4 115.0(3) ?
C51 C50 P4 125.3(3) ?
C52 C51 C50 117.3(4) ?
C52 C51 C58 117.4(4) ?
C50 C51 C58 125.2(3) ?
C53 C52 C51 122.4(4) ?
C52 C53 C54 120.5(4) ?
C53 C54 C55 118.4(4) ?
C50 C55 C54 122.1(4) ?

loop_
_geom_bond_atom_site_label_1
_geom_bond_atom_site_label_2
_geom_bond_distance
_geom_bond_publ_flag
Rh C01 1.783(3) yes
Rh O1 2.082(2) yes
Rh O2 2.094(2) yes
Rh P4 2.2313(10) yes
P1 O1 1.526(2) yes
P1 C1 1.755(3) yes
P1 C8 1.804(3) ?
P1 C2 1.814(3) ?
P2 O2 1.521(2) yes
P2 C1 1.742(3) yes
P2 C14 1.813(3) ?
P2 C20 1.818(3) ?
P3 O3 1.489(2) yes
P3 C1 1.761(3) yes
P3 C32 1.820(4) ?
P3 C26 1.815(4) ?
P4 C38 1.836(3) ?
P4 C44 1.834(3) ?
P4 C50 1.849(3) ?
C01 O01 1.151(4) yes
C2 C3 1.388(5) ?
C2 C7 1.394(5) ?
C3 C4 1.380(6) ?
C4 C5 1.378(7) ?
C5 C6 1.361(7) ?
C6 C7 1.375(6) ?
C8 C9 1.384(5) ?
C8 C13 1.383(5) ?
C9 C10 1.370(6) ?
C10 C11 1.358(7) ?
C11 C12 1.382(7) ?
C12 C13 1.393(6) ?
C14 C15 1.380(5) ?
C14 C19 1.393(5) ?
C15 C16 1.388(6) ?
C16 C17 1.371(6) ?
C17 C18 1.378(6) ?
C18 C19 1.376(5) ?
C20 C21 1.369(5) ?
C20 C25 1.385(5) ?
C21 C22 1.391(6) ?
C22 C23 1.363(6) ?
C23 C24 1.372(6) ?
C24 C25 1.381(5) ?
C26 C27 1.379(5) ?
C26 C31 1.382(5) ?
C27 C28 1.374(5) ?
C28 C29 1.372(6) ?
C29 C30 1.369(6) ?
C30 C31 1.380(6) ?
C32 C37 1.383(5) ?
C32 C33 1.388(5) ?
C33 C34 1.380(6) ?
C34 C35 1.362(6) ?
C35 C36 1.367(6) ?
C36 C37 1.385(5) ?
C38 C43 1.399(5) ?
C38 C39 1.406(5) ?
C39 C40 1.396(5) ?
C39 C56 1.507(5) ?
C40 C41 1.367(6) ?
C41 C42 1.366(6) ?
C42 C43 1.384(5) ?
C44 C45 1.393(5) ?
C44 C49 1.410(5) ?
C45 C46 1.378(5) ?
C46 C47 1.367(6) ?
C47 C48 1.366(6) ?
C48 C49 1.393(5) ?
C49 C57 1.500(5) ?
C50 C55 1.388(5) ?
C50 C51 1.402(5) ?
C51 C52 1.397(6) ?
C51 C58 1.494(6) ?
C52 C53 1.363(7) ?
C53 C54 1.370(7) ?
C54 C55 1.384(5) ?
